data_7033726
loop_
_publ_author_name
'Janzen, Daron E.'
'Mann, Kent R.'

_publ_section_title
;
 Heteroleptic platinum(ii) isocyanide complexes: convenient synthetic
 access, polymorphs, and vapoluminescence.
;
_journal_issue 9
_journal_name_full 'Dalton transactions (Cambridge, England : 2003)'
_journal_page_first 4223
_journal_page_last 4237
_journal_paper_doi 10.1039/c4dt03820g
_journal_volume 44
_journal_year 2015
_chemical_formula_moiety 'C16 H36 N, C5 H3 N4 Pt1'
_chemical_formula_sum 'C21 H39 N5 Pt'
_chemical_formula_weight 556.66
_space_group_crystal_system tetragonal
_space_group_IT_number 92
_space_group_name_Hall 'P 4abw 2nw'
_space_group_name_H-M_alt 'P 41 21 2'
_symmetry_space_group_name_Hall 'P 4abw 2nw'
_symmetry_space_group_name_H-M 'P 41 21 2'
_atom_sites_solution_hydrogens geom
_audit_creation_method SHELXL-2014/7
_audit_update_record
;
2014-11-24 deposited with the CCDC.
2015-01-20 downloaded from the CCDC.
;
_cell_angle_alpha 90
_cell_angle_beta 90
_cell_angle_gamma 90
_cell_formula_units_Z 4
_cell_length_a 14.0744(6)
_cell_length_b 14.0744(6)
_cell_length_c 12.4525(11)
_cell_measurement_reflns_used 2807
_cell_measurement_temperature 173(2)
_cell_measurement_theta_max 24.94
_cell_measurement_theta_min 2.62
_cell_volume 2466.7(3)
_computing_structure_refinement 'SHELXL-2014/7 (Sheldrick, 2014)'
_diffrn_ambient_temperature 173(2)
_diffrn_measured_fraction_theta_full 1.000
_diffrn_measured_fraction_theta_max 1.000
_diffrn_measurement_device_type 'CCD area detector'
_diffrn_measurement_method 'phi and omega scans'
_diffrn_radiation_monochromator graphite
_diffrn_radiation_source 'fine-focus sealed tube'
_diffrn_radiation_type MoK\a
_diffrn_radiation_wavelength 0.71073
_diffrn_reflns_av_R_equivalents 0.0496
_diffrn_reflns_av_unetI/netI 0.0337
_diffrn_reflns_Laue_measured_fraction_full 1.000
_diffrn_reflns_Laue_measured_fraction_max 1.000
_diffrn_reflns_limit_h_max 16
_diffrn_reflns_limit_h_min -16
_diffrn_reflns_limit_k_max 16
_diffrn_reflns_limit_k_min -16
_diffrn_reflns_limit_l_max 14
_diffrn_reflns_limit_l_min -9
_diffrn_reflns_number 13264
_diffrn_reflns_point_group_measured_fraction_full 1.000
_diffrn_reflns_point_group_measured_fraction_max 1.000
_diffrn_reflns_theta_full 25.028
_diffrn_reflns_theta_max 25.028
_diffrn_reflns_theta_min 2.046
_exptl_absorpt_coefficient_mu 5.702
_exptl_absorpt_correction_T_max 1.000
_exptl_absorpt_correction_T_min 0.695
_exptl_absorpt_correction_type multi-scan
_exptl_absorpt_process_details 'SADABS (Sheldrick, 1996)'
_exptl_crystal_colour colorless
_exptl_crystal_density_diffrn 1.499
_exptl_crystal_description block
_exptl_crystal_F_000 1112
_exptl_crystal_recrystallization_method 'Re-crystallisation from solvent: CH3CN, Diethylether'
_exptl_crystal_size_max 0.36
_exptl_crystal_size_mid 0.23
_exptl_crystal_size_min 0.17
_refine_diff_density_max 0.269
_refine_diff_density_min -0.592
_refine_diff_density_rms 0.082
_refine_ls_abs_structure_details
;
 Flack x determined using 795 quotients [(I+)-(I-)]/[(I+)+(I-)]
 (Parsons, Flack and Wagner, Acta Cryst. B69 (2013) 249-259).
;
_refine_ls_abs_structure_Flack -0.001(10)
_refine_ls_extinction_method none
_refine_ls_goodness_of_fit_ref 1.034
_refine_ls_hydrogen_treatment constr
_refine_ls_matrix_type full
_refine_ls_number_parameters 127
_refine_ls_number_reflns 2183
_refine_ls_number_restraints 0
_refine_ls_restrained_S_all 1.034
_refine_ls_R_factor_all 0.0220
_refine_ls_R_factor_gt 0.0190
_refine_ls_shift/su_max 0.000
_refine_ls_shift/su_mean 0.000
_refine_ls_structure_factor_coef Fsqd
_refine_ls_weighting_details 'w=1/[\s^2^(Fo^2^)+(0.0133P)^2^] where P=(Fo^2^+2Fc^2^)/3'
_refine_ls_weighting_scheme calc
_refine_ls_wR_factor_gt 0.0412
_refine_ls_wR_factor_ref 0.0420
_reflns_Friedel_coverage 0.677
_reflns_Friedel_fraction_full 0.999
_reflns_Friedel_fraction_max 0.999
_reflns_number_gt 2024
_reflns_number_total 2183
_reflns_threshold_expression 'I > 2\s(I)'
_cod_data_source_file c4dt03820g2.cif
_cod_data_source_block 02177m
_cod_depositor_comments 'Adding full bibliography for 7033726--7033729.cif.'
_cod_database_code 7033726
_shelx_space_group_comment
;
The symmetry employed for this shelxl refinement is uniquely defined
by the following loop, which should always be used as a source of
symmetry information in preference to the above space-group names.
They are only intended as comments.
;

loop_
_space_group_symop_operation_xyz
'x, y, z'
'-x, -y, z+1/2'
'-y+1/2, x+1/2, z+1/4'
'y+1/2, -x+1/2, z+3/4'
'-x+1/2, y+1/2, -z+1/4'
'x+1/2, -y+1/2, -z+3/4'
'y, x, -z'
'-y, -x, -z+1/2'

loop_
_atom_site_label
_atom_site_type_symbol
_atom_site_fract_x
_atom_site_fract_y
_atom_site_fract_z
_atom_site_U_iso_or_equiv
_atom_site_adp_type
_atom_site_occupancy
_atom_site_site_symmetry_order
_atom_site_calc_flag
_atom_site_refinement_flags_posn
_atom_site_refinement_flags_adp
_atom_site_refinement_flags_occupancy
Pt1 Pt 0.80660(2) 0.19340(2) 0.2500 0.02697(9) Uani 1 2 d S T P
C2 C 0.8140(4) 0.1929(4) 0.4099(4) 0.0350(10) Uani 1 1 d . . .
N1 N 0.6499(3) 0.3501(3) 0.2500 0.0406(15) Uani 1 2 d S T P
N2 N 0.8213(3) 0.1879(3) 0.5020(4) 0.0477(11) Uani 1 1 d . . .
C1 C 0.7074(3) 0.2926(3) 0.2500 0.0360(17) Uani 1 2 d S T P
C3 C 0.9060(3) 0.0940(3) 0.2500 0.0260(13) Uani 1 2 d S T P
N3 N 0.9636(3) 0.0364(3) 0.2500 0.0372(14) Uani 1 2 d S T P
C4 C 0.5777(3) 0.4223(3) 0.2500 0.056(2) Uani 1 2 d S T P
H4A H 0.5276 0.4050 0.1990 0.084 Uiso 0.5 1 calc R U P
H4B H 0.6058 0.4832 0.2289 0.084 Uiso 0.5 1 calc R U P
H4C H 0.5505 0.4279 0.3222 0.084 Uiso 0.5 1 calc R U P
C6 C 0.5766(4) 0.2354(4) 0.6094(4) 0.0359(14) Uani 1 1 d . . .
H6A H 0.5820 0.2828 0.5510 0.043 Uiso 1 1 calc R U .
H6B H 0.5159 0.2467 0.6476 0.043 Uiso 1 1 calc R U .
C5 C 0.6590(3) 0.2474(3) 0.6872(4) 0.0251(11) Uani 1 1 d . . .
H5A H 0.7191 0.2426 0.6462 0.030 Uiso 1 1 calc R U .
H5B H 0.6576 0.1940 0.7389 0.030 Uiso 1 1 calc R U .
C11 C 0.4923(3) 0.2810(3) 0.9897(4) 0.0338(11) Uani 1 1 d . . .
H11A H 0.5027 0.3430 1.0254 0.041 Uiso 1 1 calc R U .
H11B H 0.4298 0.2833 0.9533 0.041 Uiso 1 1 calc R U .
C8 C 0.4986(5) 0.1221(4) 0.4798(5) 0.064(2) Uani 1 1 d . . .
H8A H 0.5012 0.0572 0.4514 0.096 Uiso 1 1 calc R U .
H8B H 0.4368 0.1329 0.5139 0.096 Uiso 1 1 calc R U .
H8C H 0.5072 0.1676 0.4210 0.096 Uiso 1 1 calc R U .
C10 C 0.5699(4) 0.2651(4) 0.9064(4) 0.0355(14) Uani 1 1 d . . .
H10A H 0.6320 0.2594 0.9432 0.043 Uiso 1 1 calc R U .
H10B H 0.5576 0.2047 0.8681 0.043 Uiso 1 1 calc R U .
C7 C 0.5767(4) 0.1356(4) 0.5619(5) 0.0381(14) Uani 1 1 d . . .
H7A H 0.6389 0.1234 0.5275 0.046 Uiso 1 1 calc R U .
H7B H 0.5684 0.0887 0.6205 0.046 Uiso 1 1 calc R U .
C12 C 0.4909(4) 0.2033(4) 1.0736(4) 0.0441(15) Uani 1 1 d . . .
H12A H 0.4402 0.2160 1.1255 0.066 Uiso 1 1 calc R U .
H12B H 0.4794 0.1420 1.0387 0.066 Uiso 1 1 calc R U .
H12C H 0.5522 0.2016 1.1108 0.066 Uiso 1 1 calc R U .
C9 C 0.5743(3) 0.3457(3) 0.8258(4) 0.0287(11) Uani 1 1 d . . .
H9A H 0.5767 0.4067 0.8652 0.034 Uiso 1 1 calc R U .
H9B H 0.5153 0.3453 0.7824 0.034 Uiso 1 1 calc R U .
N4 N 0.6600(2) 0.3400(2) 0.7500 0.0228(11) Uani 1 2 d S T P

loop_
_atom_site_aniso_label
_atom_site_aniso_U_11
_atom_site_aniso_U_22
_atom_site_aniso_U_33
_atom_site_aniso_U_23
_atom_site_aniso_U_13
_atom_site_aniso_U_12
Pt1 0.02569(10) 0.02569(10) 0.02955(14) -0.00033(11) -0.00033(11) -0.00146(12)
C2 0.030(3) 0.035(3) 0.039(3) -0.008(3) 0.006(3) 0.000(2)
N1 0.041(2) 0.041(2) 0.040(4) -0.007(4) -0.007(4) 0.016(3)
N2 0.051(3) 0.059(3) 0.033(3) -0.007(4) 0.008(3) 0.0008(19)
C1 0.038(3) 0.038(3) 0.032(4) -0.002(3) -0.002(3) -0.004(3)
C3 0.027(2) 0.027(2) 0.024(3) 0.002(3) 0.002(3) -0.003(3)
N3 0.038(2) 0.038(2) 0.036(3) 0.007(3) 0.007(3) 0.001(3)
C4 0.061(3) 0.061(3) 0.047(5) -0.006(5) -0.006(5) 0.036(4)
C6 0.042(3) 0.031(3) 0.035(3) -0.006(3) -0.006(3) 0.007(3)
C5 0.028(3) 0.019(3) 0.029(3) -0.001(2) 0.003(2) 0.003(2)
C11 0.031(3) 0.035(3) 0.036(3) -0.006(3) 0.004(3) -0.002(2)
C8 0.063(4) 0.049(4) 0.079(5) -0.041(4) -0.026(4) 0.016(3)
C10 0.031(3) 0.038(3) 0.038(3) 0.008(3) 0.007(3) 0.000(3)
C7 0.034(3) 0.030(3) 0.050(4) -0.011(3) -0.003(3) 0.002(2)
C12 0.039(3) 0.055(4) 0.038(3) 0.002(3) 0.007(3) -0.010(3)
C9 0.021(3) 0.033(3) 0.033(3) -0.008(2) 0.003(2) 0.003(2)
N4 0.0198(16) 0.0198(16) 0.029(3) 0.002(3) 0.002(3) 0.003(2)

loop_
_atom_type_symbol
_atom_type_description
_atom_type_scat_dispersion_real
_atom_type_scat_dispersion_imag
_atom_type_scat_source
C C 0.0033 0.0016 'International Tables Vol C Tables 4.2.6.8 and 6.1.1.4'
H H 0.0000 0.0000 'International Tables Vol C Tables 4.2.6.8 and 6.1.1.4'
N N 0.0061 0.0033 'International Tables Vol C Tables 4.2.6.8 and 6.1.1.4'
Pt Pt -1.7033 8.3905 'International Tables Vol C Tables 4.2.6.8 and 6.1.1.4'

loop_
_geom_angle_atom_site_label_1
_geom_angle_atom_site_label_2
_geom_angle_atom_site_label_3
_geom_angle
_geom_angle_site_symmetry_1
_geom_angle_site_symmetry_3
C1 Pt1 C3 180.0 . .
C1 Pt1 C2 92.28(14) . 8_665
C3 Pt1 C2 87.72(14) . 8_665
C1 Pt1 C2 92.27(14) . .
C3 Pt1 C2 87.73(14) . .
C2 Pt1 C2 175.4(3) 8_665 .
N2 C2 Pt1 176.1(5) . .
C1 N1 C4 180.0(5) . .
N1 C1 Pt1 180.0(5) . .
N3 C3 Pt1 180.0(5) . .
N1 C4 H4A 109.5 . .
N1 C4 H4B 109.5 . .
H4A C4 H4B 109.5 . .
N1 C4 H4C 109.5 . .
H4A C4 H4C 109.5 . .
H4B C4 H4C 109.5 . .
C5 C6 C7 110.4(4) . .
C5 C6 H6A 109.6 . .
C7 C6 H6A 109.6 . .
C5 C6 H6B 109.6 . .
C7 C6 H6B 109.6 . .
H6A C6 H6B 108.1 . .
C6 C5 N4 115.4(4) . .
C6 C5 H5A 108.4 . .
N4 C5 H5A 108.4 . .
C6 C5 H5B 108.4 . .
N4 C5 H5B 108.4 . .
H5A C5 H5B 107.5 . .
C12 C11 C10 111.9(4) . .
C12 C11 H11A 109.2 . .
C10 C11 H11A 109.2 . .
C12 C11 H11B 109.2 . .
C10 C11 H11B 109.2 . .
H11A C11 H11B 107.9 . .
C7 C8 H8A 109.5 . .
C7 C8 H8B 109.5 . .
H8A C8 H8B 109.5 . .
C7 C8 H8C 109.5 . .
H8A C8 H8C 109.5 . .
H8B C8 H8C 109.5 . .
C9 C10 C11 111.7(4) . .
C9 C10 H10A 109.3 . .
C11 C10 H10A 109.3 . .
C9 C10 H10B 109.3 . .
C11 C10 H10B 109.3 . .
H10A C10 H10B 107.9 . .
C8 C7 C6 112.1(5) . .
C8 C7 H7A 109.2 . .
C6 C7 H7A 109.2 . .
C8 C7 H7B 109.2 . .
C6 C7 H7B 109.2 . .
H7A C7 H7B 107.9 . .
C11 C12 H12A 109.5 . .
C11 C12 H12B 109.5 . .
H12A C12 H12B 109.5 . .
C11 C12 H12C 109.5 . .
H12A C12 H12C 109.5 . .
H12B C12 H12C 109.5 . .
C10 C9 N4 113.6(4) . .
C10 C9 H9A 108.8 . .
N4 C9 H9A 108.8 . .
C10 C9 H9B 108.8 . .
N4 C9 H9B 108.8 . .
H9A C9 H9B 107.7 . .
C5 N4 C5 106.3(5) . 8_666
C5 N4 C9 110.7(3) . .
C5 N4 C9 110.9(3) 8_666 .
C5 N4 C9 110.9(3) . 8_666
C5 N4 C9 110.7(3) 8_666 8_666
C9 N4 C9 107.3(5) . 8_666

loop_
_geom_bond_atom_site_label_1
_geom_bond_atom_site_label_2
_geom_bond_distance
_geom_bond_site_symmetry_2
Pt1 C1 1.974(7) .
Pt1 C3 1.979(6) .
Pt1 C2 1.994(5) 8_665
Pt1 C2 1.994(5) .
C2 N2 1.153(7) .
N1 C1 1.144(8) .
N1 C4 1.437(9) .
C3 N3 1.146(7) .
C4 H4A 0.9800 .
C4 H4B 0.9800 .
C4 H4C 0.9800 .
C6 C5 1.520(7) .
C6 C7 1.525(7) .
C6 H6A 0.9900 .
C6 H6B 0.9900 .
C5 N4 1.521(5) .
C5 H5A 0.9900 .
C5 H5B 0.9900 .
C11 C12 1.512(7) .
C11 C10 1.523(7) .
C11 H11A 0.9900 .
C11 H11B 0.9900 .
C8 C7 1.513(8) .
C8 H8A 0.9800 .
C8 H8B 0.9800 .
C8 H8C 0.9800 .
C10 C9 1.516(7) .
C10 H10A 0.9900 .
C10 H10B 0.9900 .
C7 H7A 0.9900 .
C7 H7B 0.9900 .
C12 H12A 0.9800 .
C12 H12B 0.9800 .
C12 H12C 0.9800 .
C9 N4 1.534(5) .
C9 H9A 0.9900 .
C9 H9B 0.9900 .
N4 C5 1.521(5) 8_666
N4 C9 1.534(5) 8_666

loop_
_geom_torsion_atom_site_label_1
_geom_torsion_atom_site_label_2
_geom_torsion_atom_site_label_3
_geom_torsion_atom_site_label_4
_geom_torsion
_geom_torsion_site_symmetry_4
C7 C6 C5 N4 -173.0(4) .
C12 C11 C10 C9 -177.1(5) .
C5 C6 C7 C8 -177.2(5) .
C11 C10 C9 N4 171.9(4) .
C6 C5 N4 C5 -174.3(5) 8_666
C6 C5 N4 C9 65.2(5) .
C6 C5 N4 C9 -53.8(5) 8_666
C10 C9 N4 C5 58.9(5) .
C10 C9 N4 C5 -58.9(5) 8_666
C10 C9 N4 C9 -180.0(5) 8_666
